data_7132737
loop_
_publ_author_name
'J&#xf6;rges, Mike'
'Gremillion, Alexander J.'
'Knyszek, Daniel'
'Kelley, Steven P.'
'Walensky, Justin R.'
'Gessner, Viktoria H.'

_publ_section_title
;
 From a mercury(II) bis(yldiide) complex to actinide yldiides.
;
_journal_issue 23
_journal_name_full 'Chemical communications (Cambridge, England)'
_journal_page_first 3190
_journal_page_last 3193
_journal_paper_doi 10.1039/d3cc05553a
_journal_volume 60
_journal_year 2024
_chemical_formula_moiety 'C51 H55 Cl P2 S U, C7 H8'
_chemical_formula_sum 'C58 H63 Cl P2 S U'
_chemical_formula_weight 1127.56
_space_group_crystal_system triclinic
_space_group_IT_number 2
_space_group_name_Hall '-P 1'
_space_group_name_H-M_alt 'P -1'
_atom_sites_solution_hydrogens geom
_atom_sites_solution_primary isomorphous
_atom_sites_solution_secondary difmap
_audit_creation_date 2023-11-07
_audit_creation_method
;
Olex2 1.5
(compiled 2023.08.24 svn.re1ec1418 for OlexSys, GUI svn.r6817)
;
_audit_update_record
;
2023-11-10 deposited with the CCDC.	2024-02-20 downloaded from the CCDC.
;
_cell_angle_alpha 94.016(2)
_cell_angle_beta 90.702(2)
_cell_angle_gamma 93.297(2)
_cell_formula_units_Z 2
_cell_length_a 12.0774(7)
_cell_length_b 14.1627(7)
_cell_length_c 14.3748(8)
_cell_measurement_reflns_used 9284
_cell_measurement_temperature 173.0
_cell_measurement_theta_max 74.03
_cell_measurement_theta_min 5.05
_cell_volume 2448.4(2)
_computing_cell_refinement 'Bruker Apex3 V.2018.1-0/SAINT V8.38A'
_computing_data_collection 'Bruker Apex3 V.2018.1-0'
_computing_data_reduction 'Bruker Apex3 V.2018.1-0/SAINT V8.38A'
_computing_molecular_graphics 'Olex2 1.5 (Dolomanov et al., 2009)'
_computing_publication_material 'Olex2 1.5 (Dolomanov et al., 2009)'
_computing_structure_refinement 'SHELXL 2018/3 (Sheldrick, 2015)'
_computing_structure_solution 'ShelXS (Sheldrick, 2008)'
_diffrn_ambient_temperature 173.00
_diffrn_measured_fraction_theta_full 0.998
_diffrn_measured_fraction_theta_max 0.997
_diffrn_measurement_device_type 'Bruker APEX II area detector'
_diffrn_measurement_method '\f and \w scans'
_diffrn_radiation_monochromator 'mirror optics'
_diffrn_radiation_type MoK\a
_diffrn_radiation_wavelength 0.71073
_diffrn_reflns_av_R_equivalents 0.0560
_diffrn_reflns_av_unetI/netI 0.0489
_diffrn_reflns_Laue_measured_fraction_full 0.998
_diffrn_reflns_Laue_measured_fraction_max 0.997
_diffrn_reflns_limit_h_max 15
_diffrn_reflns_limit_h_min -15
_diffrn_reflns_limit_k_max 18
_diffrn_reflns_limit_k_min -18
_diffrn_reflns_limit_l_max 18
_diffrn_reflns_limit_l_min -18
_diffrn_reflns_number 65581
_diffrn_reflns_point_group_measured_fraction_full 0.998
_diffrn_reflns_point_group_measured_fraction_max 0.997
_diffrn_reflns_theta_full 25.242
_diffrn_reflns_theta_max 27.881
_diffrn_reflns_theta_min 2.157
_diffrn_source 'Incoatec IMuS microfocus Mo tube'
_diffrn_standards_number 0
_exptl_absorpt_coefficient_mu 3.516
_exptl_absorpt_correction_T_max 0.7538
_exptl_absorpt_correction_T_min 0.3221
_exptl_absorpt_correction_type multi-scan
_exptl_absorpt_process_details 'Bruker AXScale'
_exptl_crystal_colour brown
_exptl_crystal_colour_primary brown
_exptl_crystal_density_diffrn 1.529
_exptl_crystal_description block
_exptl_crystal_F_000 1132
_exptl_crystal_size_max 0.04
_exptl_crystal_size_mid 0.04
_exptl_crystal_size_min 0.01
_refine_diff_density_max 1.204
_refine_diff_density_min -0.966
_refine_diff_density_rms 0.122
_refine_ls_extinction_method none
_refine_ls_goodness_of_fit_ref 1.033
_refine_ls_hydrogen_treatment constr
_refine_ls_matrix_type full
_refine_ls_number_parameters 579
_refine_ls_number_reflns 11657
_refine_ls_number_restraints 0
_refine_ls_restrained_S_all 1.033
_refine_ls_R_factor_all 0.0439
_refine_ls_R_factor_gt 0.0341
_refine_ls_shift/su_max 0.003
_refine_ls_shift/su_mean 0.000
_refine_ls_structure_factor_coef Fsqd
_refine_ls_weighting_details 'w=1/[\s^2^(Fo^2^)+(0.0266P)^2^+3.2211P] where P=(Fo^2^+2Fc^2^)/3'
_refine_ls_weighting_scheme calc
_refine_ls_wR_factor_gt 0.0635
_refine_ls_wR_factor_ref 0.0661
_reflns_Friedel_coverage 0.000
_reflns_number_gt 10251
_reflns_number_total 11657
_reflns_threshold_expression 'I > 2\s(I)'
_cod_data_source_file d3cc05553a2.cif
_cod_data_source_block s1_CCDC1
_cod_depositor_comments 'Adding full bibliography for 7132735--7132739.cif.'
_cod_database_code 7132737
_shelx_shelxl_version_number 2017/1
_shelx_space_group_comment
;
The symmetry employed for this shelxl refinement is uniquely defined
by the following loop, which should always be used as a source of
symmetry information in preference to the above space-group names.
They are only intended as comments.
;
_shelx_estimated_absorpt_t_max 0.966
_shelx_estimated_absorpt_t_min 0.872
_olex2_refinement_description
;
1.a Aromatic/amide H refined with riding coordinates:
 C3(H3), C4(H4), C5(H5), C6(H6), C7(H7), C9(H9), C10(H10), C11(H11), C12(H12),
 C13(H13), C15(H15), C16(H16), C17(H17), C18(H18), C19(H19), C21(H21), C22(H22),
  C23(H23), C24(H24), C25(H25), C27(H27), C28(H28), C29(H29), C30(H30),
 C31(H31), C53(H53), C54(H54), C55(H55), C56(H56), C57(H57)
1.b Idealised Me refined as rotating group:
 C37(H37A,H37B,H37C), C38(H38A,H38B,H38C), C39(H39A,H39B,H39C), C40(H40A,H40B,
 H40C), C41(H41A,H41B,H41C), C47(H47A,H47B,H47C), C48(H48A,H48B,H48C), C49(H49A,
 H49B,H49C), C50(H50A,H50B,H50C), C51(H51A,H51B,H51C), C58(H58A,H58B,H58C)
;
_olex2_submission_special_instructions 'No special instructions were received'

loop_
_space_group_symop_operation_xyz
'x, y, z'
'-x, -y, -z'

loop_
_atom_site_label
_atom_site_type_symbol
_atom_site_fract_x
_atom_site_fract_y
_atom_site_fract_z
_atom_site_U_iso_or_equiv
_atom_site_adp_type
_atom_site_occupancy
_atom_site_site_symmetry_order
_atom_site_calc_flag
_atom_site_refinement_flags_posn
_atom_site_refinement_flags_adp
_atom_site_refinement_flags_occupancy
_atom_site_disorder_assembly
_atom_site_disorder_group
C1 C 0.4330(3) 0.7038(2) 0.2610(2) 0.0152(7) Uani 1 1 d . . . . .
U1 U 0.28733(2) 0.78636(2) 0.17115(2) 0.01323(4) Uani 1 1 d . . . . .
Cl1 Cl 0.29479(8) 0.89960(6) 0.32478(6) 0.02301(18) Uani 1 1 d . . . . .
S1 S 0.38729(7) 0.64187(6) 0.06071(6) 0.01804(17) Uani 1 1 d . . . . .
P1 P 0.45760(7) 0.61088(6) 0.18311(6) 0.01388(17) Uani 1 1 d . . . . .
P2 P 0.51242(7) 0.73318(6) 0.35873(6) 0.01428(17) Uani 1 1 d . . . . .
C2 C 0.6018(3) 0.5849(2) 0.1594(2) 0.0183(7) Uani 1 1 d . . . . .
C3 C 0.6472(3) 0.5027(2) 0.1872(2) 0.0214(8) Uani 1 1 d . . . . .
H3 H 0.602565 0.457329 0.217769 0.026 Uiso 1 1 calc R . . . .
C4 C 0.7577(3) 0.4876(3) 0.1701(3) 0.0305(9) Uani 1 1 d . . . . .
H4 H 0.788374 0.431480 0.188728 0.037 Uiso 1 1 calc R . . . .
C5 C 0.8233(3) 0.5531(3) 0.1266(3) 0.0359(10) Uani 1 1 d . . . . .
H5 H 0.899273 0.542461 0.116043 0.043 Uiso 1 1 calc R . . . .
C6 C 0.7791(3) 0.6341(3) 0.0981(3) 0.0327(9) Uani 1 1 d . . . . .
H6 H 0.824302 0.679289 0.067832 0.039 Uiso 1 1 calc R . . . .
C7 C 0.6685(3) 0.6492(3) 0.1139(3) 0.0237(8) Uani 1 1 d . . . . .
H7 H 0.637932 0.704585 0.093297 0.028 Uiso 1 1 calc R . . . .
C8 C 0.3983(3) 0.4948(2) 0.2100(2) 0.0169(7) Uani 1 1 d . . . . .
C9 C 0.3583(3) 0.4796(2) 0.2985(2) 0.0193(7) Uani 1 1 d . . . . .
H9 H 0.365084 0.529372 0.346430 0.023 Uiso 1 1 calc R . . . .
C10 C 0.3085(3) 0.3921(3) 0.3173(3) 0.0255(8) Uani 1 1 d . . . . .
H10 H 0.281475 0.382349 0.377899 0.031 Uiso 1 1 calc R . . . .
C11 C 0.2982(3) 0.3195(3) 0.2481(3) 0.0305(9) Uani 1 1 d . . . . .
H11 H 0.262792 0.260122 0.260493 0.037 Uiso 1 1 calc R . . . .
C12 C 0.3398(3) 0.3334(2) 0.1603(3) 0.0284(9) Uani 1 1 d . . . . .
H12 H 0.333872 0.282989 0.112927 0.034 Uiso 1 1 calc R . . . .
C13 C 0.3899(3) 0.4203(2) 0.1409(3) 0.0226(8) Uani 1 1 d . . . . .
H13 H 0.418419 0.429143 0.080622 0.027 Uiso 1 1 calc R . . . .
C14 C 0.6216(3) 0.6523(2) 0.3816(2) 0.0167(7) Uani 1 1 d . . . . .
C15 C 0.5924(3) 0.5675(2) 0.4215(2) 0.0196(7) Uani 1 1 d . . . . .
H15 H 0.517500 0.554324 0.438206 0.024 Uiso 1 1 calc R . . . .
C16 C 0.6703(3) 0.5024(3) 0.4373(3) 0.0250(8) Uani 1 1 d . . . . .
H16 H 0.648533 0.444968 0.464169 0.030 Uiso 1 1 calc R . . . .
C17 C 0.7793(3) 0.5206(3) 0.4142(3) 0.0269(8) Uani 1 1 d . . . . .
H17 H 0.832818 0.475879 0.424941 0.032 Uiso 1 1 calc R . . . .
C18 C 0.8105(3) 0.6049(3) 0.3752(3) 0.0294(9) Uani 1 1 d . . . . .
H18 H 0.885633 0.617908 0.359255 0.035 Uiso 1 1 calc R . . . .
C19 C 0.7321(3) 0.6701(2) 0.3593(3) 0.0224(8) Uani 1 1 d . . . . .
H19 H 0.754296 0.727714 0.332842 0.027 Uiso 1 1 calc R . . . .
C20 C 0.5895(3) 0.8476(2) 0.3588(2) 0.0171(7) Uani 1 1 d . . . . .
C21 C 0.6558(3) 0.8635(2) 0.2816(3) 0.0237(8) Uani 1 1 d . . . . .
H21 H 0.653636 0.818045 0.229723 0.028 Uiso 1 1 calc R . . . .
C22 C 0.7244(3) 0.9451(3) 0.2804(3) 0.0290(9) Uani 1 1 d . . . . .
H22 H 0.769612 0.954934 0.227986 0.035 Uiso 1 1 calc R . . . .
C23 C 0.7275(3) 1.0119(3) 0.3547(3) 0.0324(9) Uani 1 1 d . . . . .
H23 H 0.775837 1.067244 0.354123 0.039 Uiso 1 1 calc R . . . .
C24 C 0.6603(3) 0.9983(3) 0.4299(3) 0.0343(10) Uani 1 1 d . . . . .
H24 H 0.660641 1.045382 0.480382 0.041 Uiso 1 1 calc R . . . .
C25 C 0.5921(3) 0.9163(2) 0.4324(3) 0.0252(8) Uani 1 1 d . . . . .
H25 H 0.546759 0.907221 0.484960 0.030 Uiso 1 1 calc R . . . .
C26 C 0.4395(3) 0.7369(2) 0.4693(2) 0.0168(7) Uani 1 1 d . . . . .
C27 C 0.3243(3) 0.7366(2) 0.4707(2) 0.0187(7) Uani 1 1 d . . . . .
H27 H 0.283298 0.734642 0.413725 0.022 Uiso 1 1 calc R . . . .
C28 C 0.2688(3) 0.7393(2) 0.5551(3) 0.0234(8) Uani 1 1 d . . . . .
H28 H 0.190110 0.739051 0.555465 0.028 Uiso 1 1 calc R . . . .
C29 C 0.3279(3) 0.7423(3) 0.6382(3) 0.0283(9) Uani 1 1 d . . . . .
H29 H 0.289808 0.744073 0.695652 0.034 Uiso 1 1 calc R . . . .
C30 C 0.4424(3) 0.7428(3) 0.6379(3) 0.0297(9) Uani 1 1 d . . . . .
H30 H 0.482980 0.744998 0.695171 0.036 Uiso 1 1 calc R . . . .
C31 C 0.4979(3) 0.7402(3) 0.5541(2) 0.0235(8) Uani 1 1 d . . . . .
H31 H 0.576547 0.740631 0.554281 0.028 Uiso 1 1 calc R . . . .
C32 C 0.1185(3) 0.6674(2) 0.2548(3) 0.0194(7) Uani 1 1 d . . . . .
C33 C 0.0763(3) 0.7590(2) 0.2550(3) 0.0211(8) Uani 1 1 d . . . . .
C34 C 0.0555(3) 0.7790(2) 0.1616(3) 0.0220(8) Uani 1 1 d . . . . .
C35 C 0.0878(3) 0.7001(2) 0.1030(3) 0.0203(7) Uani 1 1 d . . . . .
C36 C 0.1253(3) 0.6318(2) 0.1609(3) 0.0194(7) Uani 1 1 d . . . . .
C37 C 0.1271(3) 0.6099(3) 0.3380(3) 0.0266(8) Uani 1 1 d . . . . .
H37A H 0.076108 0.553520 0.329688 0.040 Uiso 1 1 calc GR . . . .
H37B H 0.107615 0.648192 0.394200 0.040 Uiso 1 1 calc GR . . . .
H37C H 0.203252 0.590504 0.344396 0.040 Uiso 1 1 calc GR . . . .
C38 C 0.0381(3) 0.8171(3) 0.3386(3) 0.0306(9) Uani 1 1 d . . . . .
H38A H 0.052839 0.884566 0.329619 0.046 Uiso 1 1 calc GR . . . .
H38B H 0.078305 0.800695 0.394345 0.046 Uiso 1 1 calc GR . . . .
H38C H -0.041615 0.803888 0.346454 0.046 Uiso 1 1 calc GR . . . .
C39 C -0.0163(3) 0.8564(3) 0.1351(3) 0.0348(10) Uani 1 1 d . . . . .
H39A H -0.023509 0.854762 0.066991 0.052 Uiso 1 1 calc GR . . . .
H39B H 0.017687 0.918031 0.158852 0.052 Uiso 1 1 calc GR . . . .
H39C H -0.089851 0.846915 0.162093 0.052 Uiso 1 1 calc GR . . . .
C40 C 0.0675(3) 0.6810(3) 0.0003(3) 0.0329(9) Uani 1 1 d . . . . .
H40A H 0.034409 0.735763 -0.024702 0.049 Uiso 1 1 calc GR . . . .
H40B H 0.016723 0.624763 -0.011056 0.049 Uiso 1 1 calc GR . . . .
H40C H 0.137931 0.670081 -0.030601 0.049 Uiso 1 1 calc GR . . . .
C41 C 0.1437(3) 0.5304(2) 0.1288(3) 0.0258(8) Uani 1 1 d . . . . .
H41A H 0.073095 0.498423 0.106883 0.039 Uiso 1 1 calc GR . . . .
H41B H 0.173131 0.497828 0.180845 0.039 Uiso 1 1 calc GR . . . .
H41C H 0.196770 0.529083 0.077757 0.039 Uiso 1 1 calc GR . . . .
C42 C 0.2442(3) 0.9112(2) 0.0249(3) 0.0225(8) Uani 1 1 d . . . . .
C43 C 0.2766(3) 0.9698(2) 0.1052(3) 0.0229(8) Uani 1 1 d . . . . .
C44 C 0.3899(3) 0.9562(2) 0.1241(3) 0.0225(8) Uani 1 1 d . . . . .
C45 C 0.4267(3) 0.8877(2) 0.0567(2) 0.0194(7) Uani 1 1 d . . . . .
C46 C 0.3353(3) 0.8580(2) -0.0036(2) 0.0201(7) Uani 1 1 d . . . . .
C47 C 0.1461(3) 0.9233(3) -0.0368(3) 0.0345(10) Uani 1 1 d . . . . .
H47A H 0.170907 0.953049 -0.093089 0.052 Uiso 1 1 calc GR . . . .
H47B H 0.094272 0.963740 -0.003365 0.052 Uiso 1 1 calc GR . . . .
H47C H 0.108917 0.861217 -0.054388 0.052 Uiso 1 1 calc GR . . . .
C48 C 0.2117(4) 1.0461(3) 0.1517(3) 0.0351(10) Uani 1 1 d . . . . .
H48A H 0.250838 1.107926 0.145748 0.053 Uiso 1 1 calc GR . . . .
H48B H 0.203572 1.035148 0.217915 0.053 Uiso 1 1 calc GR . . . .
H48C H 0.138195 1.045330 0.121961 0.053 Uiso 1 1 calc GR . . . .
C49 C 0.4629(3) 1.0182(3) 0.1918(3) 0.0319(9) Uani 1 1 d . . . . .
H49A H 0.526414 1.045256 0.158822 0.048 Uiso 1 1 calc GR . . . .
H49B H 0.489552 0.980203 0.241012 0.048 Uiso 1 1 calc GR . . . .
H49C H 0.420361 1.069507 0.219730 0.048 Uiso 1 1 calc GR . . . .
C50 C 0.5449(3) 0.8662(3) 0.0399(3) 0.0288(9) Uani 1 1 d . . . . .
H50A H 0.547595 0.803323 0.007148 0.043 Uiso 1 1 calc GR . . . .
H50B H 0.584816 0.867072 0.099794 0.043 Uiso 1 1 calc GR . . . .
H50C H 0.579759 0.913999 0.001856 0.043 Uiso 1 1 calc GR . . . .
C51 C 0.3401(3) 0.7971(3) -0.0935(3) 0.0285(9) Uani 1 1 d . . . . .
H51A H 0.333520 0.836686 -0.146295 0.043 Uiso 1 1 calc GR . . . .
H51B H 0.278945 0.748371 -0.096172 0.043 Uiso 1 1 calc GR . . . .
H51C H 0.410935 0.766659 -0.096446 0.043 Uiso 1 1 calc GR . . . .
C52 C 0.0469(4) 0.1762(3) 0.3792(3) 0.0437(11) Uani 1 1 d . . . . .
C53 C -0.0100(4) 0.1741(4) 0.2923(4) 0.0552(15) Uani 1 1 d . . . . .
H53 H -0.027063 0.115375 0.257582 0.066 Uiso 1 1 calc R . . . .
C54 C -0.0407(4) 0.2580(4) 0.2581(3) 0.0505(13) Uani 1 1 d . . . . .
H54 H -0.079588 0.255775 0.200052 0.061 Uiso 1 1 calc R . . . .
C55 C -0.0169(4) 0.3428(4) 0.3047(3) 0.0470(12) Uani 1 1 d . . . . .
H55 H -0.037568 0.399549 0.279463 0.056 Uiso 1 1 calc R . . . .
C56 C 0.0375(3) 0.3457(3) 0.3888(3) 0.0355(10) Uani 1 1 d . . . . .
H56 H 0.053552 0.404931 0.422885 0.043 Uiso 1 1 calc R . . . .
C57 C 0.0690(3) 0.2642(3) 0.4246(3) 0.0332(9) Uani 1 1 d . . . . .
H57 H 0.107633 0.268485 0.482832 0.040 Uiso 1 1 calc R . . . .
C58 C 0.0812(6) 0.0877(4) 0.4192(5) 0.082(2) Uani 1 1 d . . . . .
H58A H 0.123218 0.051152 0.372820 0.123 Uiso 1 1 calc GR . . . .
H58B H 0.015075 0.049660 0.436052 0.123 Uiso 1 1 calc GR . . . .
H58C H 0.127720 0.104288 0.474898 0.123 Uiso 1 1 calc GR . . . .

loop_
_atom_site_aniso_label
_atom_site_aniso_U_11
_atom_site_aniso_U_22
_atom_site_aniso_U_33
_atom_site_aniso_U_23
_atom_site_aniso_U_13
_atom_site_aniso_U_12
C1 0.0149(16) 0.0128(15) 0.0177(17) 0.0006(13) 0.0010(13) 0.0004(13)
U1 0.01520(7) 0.01048(6) 0.01384(7) 0.00060(4) 0.00118(4) -0.00050(4)
Cl1 0.0340(5) 0.0168(4) 0.0179(4) -0.0016(3) 0.0015(4) 0.0017(3)
S1 0.0199(4) 0.0195(4) 0.0143(4) -0.0020(3) 0.0009(3) 0.0015(3)
P1 0.0129(4) 0.0130(4) 0.0155(4) -0.0009(3) 0.0018(3) -0.0003(3)
P2 0.0170(4) 0.0115(4) 0.0141(4) 0.0001(3) 0.0002(3) -0.0004(3)
C2 0.0145(16) 0.0205(17) 0.0189(18) -0.0065(14) 0.0018(14) 0.0009(13)
C3 0.0216(18) 0.0199(18) 0.0218(19) -0.0043(15) 0.0002(15) 0.0004(14)
C4 0.026(2) 0.029(2) 0.036(2) -0.0051(18) 0.0003(18) 0.0117(17)
C5 0.021(2) 0.048(3) 0.038(2) -0.008(2) 0.0035(18) 0.0066(18)
C6 0.020(2) 0.039(2) 0.038(2) -0.0024(19) 0.0102(17) -0.0062(17)
C7 0.0199(18) 0.0234(19) 0.027(2) -0.0002(16) 0.0018(15) 0.0003(15)
C8 0.0141(16) 0.0118(16) 0.0240(18) -0.0019(14) 0.0004(14) 0.0001(13)
C9 0.0154(17) 0.0179(17) 0.0243(19) -0.0014(14) -0.0011(14) 0.0010(13)
C10 0.0218(19) 0.0256(19) 0.030(2) 0.0071(16) 0.0039(16) -0.0003(15)
C11 0.028(2) 0.0176(18) 0.046(3) 0.0069(18) -0.0008(18) -0.0053(16)
C12 0.031(2) 0.0147(17) 0.037(2) -0.0100(16) 0.0016(18) -0.0015(15)
C13 0.0208(18) 0.0190(18) 0.027(2) -0.0033(15) 0.0050(15) 0.0007(14)
C14 0.0172(17) 0.0171(17) 0.0156(17) -0.0030(13) -0.0027(13) 0.0037(13)
C15 0.0215(18) 0.0205(18) 0.0172(17) 0.0023(14) 0.0017(14) 0.0015(14)
C16 0.036(2) 0.0177(18) 0.0226(19) 0.0036(15) 0.0014(17) 0.0069(16)
C17 0.027(2) 0.025(2) 0.030(2) -0.0003(16) -0.0049(17) 0.0134(16)
C18 0.0172(18) 0.030(2) 0.040(2) -0.0065(18) -0.0043(17) 0.0031(16)
C19 0.0210(18) 0.0194(18) 0.026(2) -0.0016(15) -0.0034(15) -0.0032(14)
C20 0.0183(17) 0.0142(16) 0.0189(17) 0.0005(13) -0.0032(14) 0.0037(13)
C21 0.033(2) 0.0147(17) 0.0228(19) -0.0020(14) 0.0025(16) -0.0002(15)
C22 0.033(2) 0.0196(19) 0.035(2) 0.0050(17) 0.0107(18) -0.0008(16)
C23 0.025(2) 0.0207(19) 0.051(3) 0.0010(18) 0.0044(19) -0.0058(16)
C24 0.039(2) 0.021(2) 0.039(2) -0.0120(18) 0.003(2) -0.0066(17)
C25 0.028(2) 0.0215(19) 0.025(2) -0.0051(15) 0.0056(16) -0.0009(15)
C26 0.0208(18) 0.0117(15) 0.0178(17) -0.0003(13) 0.0001(14) 0.0016(13)
C27 0.0243(18) 0.0111(16) 0.0208(18) 0.0044(14) -0.0006(15) -0.0015(13)
C28 0.027(2) 0.0169(17) 0.028(2) 0.0040(15) 0.0064(16) 0.0046(15)
C29 0.042(2) 0.0232(19) 0.0196(19) -0.0011(15) 0.0107(17) 0.0054(17)
C30 0.040(2) 0.035(2) 0.0144(18) -0.0012(16) -0.0005(17) 0.0055(18)
C31 0.0227(19) 0.0257(19) 0.0219(19) -0.0024(15) 0.0002(15) 0.0053(15)
C32 0.0128(16) 0.0161(17) 0.029(2) 0.0014(15) 0.0033(14) -0.0046(13)
C33 0.0191(18) 0.0165(17) 0.027(2) -0.0010(15) 0.0085(15) -0.0046(14)
C34 0.0125(17) 0.0199(18) 0.034(2) 0.0039(16) 0.0021(15) 0.0022(14)
C35 0.0115(16) 0.0221(18) 0.0263(19) -0.0029(15) 0.0011(14) -0.0035(14)
C36 0.0106(16) 0.0147(16) 0.032(2) -0.0009(15) 0.0002(14) -0.0039(13)
C37 0.0230(19) 0.0252(19) 0.032(2) 0.0062(17) 0.0029(16) -0.0041(15)
C38 0.033(2) 0.024(2) 0.034(2) -0.0032(17) 0.0143(18) -0.0035(17)
C39 0.029(2) 0.030(2) 0.047(3) 0.0114(19) 0.0100(19) 0.0079(17)
C40 0.030(2) 0.038(2) 0.030(2) -0.0001(18) -0.0014(18) -0.0020(18)
C41 0.0174(18) 0.0197(18) 0.039(2) -0.0072(16) -0.0005(16) -0.0024(14)
C42 0.0234(19) 0.0214(18) 0.0239(19) 0.0113(15) 0.0015(15) -0.0011(15)
C43 0.034(2) 0.0094(16) 0.026(2) 0.0092(14) 0.0045(16) 0.0013(14)
C44 0.0269(19) 0.0134(17) 0.027(2) 0.0101(15) -0.0014(16) -0.0073(14)
C45 0.0210(18) 0.0188(17) 0.0192(18) 0.0106(14) 0.0036(14) -0.0035(14)
C46 0.0260(19) 0.0181(17) 0.0165(17) 0.0067(14) 0.0029(15) -0.0027(14)
C47 0.032(2) 0.042(2) 0.030(2) 0.0120(19) -0.0021(18) 0.0031(19)
C48 0.044(3) 0.022(2) 0.041(2) 0.0067(18) 0.003(2) 0.0078(18)
C49 0.041(2) 0.022(2) 0.032(2) 0.0043(17) 0.0006(19) -0.0098(17)
C50 0.028(2) 0.029(2) 0.031(2) 0.0112(17) 0.0036(17) -0.0032(16)
C51 0.035(2) 0.029(2) 0.0205(19) 0.0050(16) 0.0005(17) -0.0043(17)
C52 0.053(3) 0.036(2) 0.041(3) -0.002(2) 0.024(2) -0.002(2)
C53 0.054(3) 0.060(3) 0.045(3) -0.028(3) 0.018(2) -0.018(3)
C54 0.036(3) 0.082(4) 0.034(3) 0.002(3) -0.003(2) 0.002(3)
C55 0.036(3) 0.058(3) 0.048(3) 0.012(3) 0.005(2) 0.007(2)
C56 0.029(2) 0.034(2) 0.043(3) 0.003(2) 0.0014(19) -0.0021(18)
C57 0.036(2) 0.035(2) 0.028(2) 0.0031(18) -0.0009(18) -0.0029(18)
C58 0.127(6) 0.044(3) 0.079(4) 0.012(3) 0.038(4) 0.024(4)

loop_
_atom_type_symbol
_atom_type_description
_atom_type_scat_dispersion_real
_atom_type_scat_dispersion_imag
_atom_type_scat_source
C C 0.0033 0.0016 'International Tables Vol C Tables 4.2.6.8 and 6.1.1.4'
H H 0.0000 0.0000 'International Tables Vol C Tables 4.2.6.8 and 6.1.1.4'
P P 0.1023 0.0942 'International Tables Vol C Tables 4.2.6.8 and 6.1.1.4'
S S 0.1246 0.1234 'International Tables Vol C Tables 4.2.6.8 and 6.1.1.4'
Cl Cl 0.1484 0.1585 'International Tables Vol C Tables 4.2.6.8 and 6.1.1.4'
U U -9.6767 9.6646 'International Tables Vol C Tables 4.2.6.8 and 6.1.1.4'

loop_
_geom_angle_atom_site_label_1
_geom_angle_atom_site_label_2
_geom_angle_atom_site_label_3
_geom_angle
_geom_angle_site_symmetry_1
_geom_angle_site_symmetry_3
_geom_angle_publ_flag
P1 C1 U1 100.78(14) . . ?
P2 C1 U1 134.84(16) . . ?
P2 C1 P1 123.30(19) . . ?
C1 U1 Cl1 81.75(7) . . ?
C1 U1 S1 67.04(7) . . ?
C1 U1 C32 88.23(10) . . ?
C1 U1 C33 109.72(10) . . ?
C1 U1 C34 135.71(10) . . ?
C1 U1 C35 124.62(10) . . ?
C1 U1 C36 96.03(10) . . ?
C1 U1 C43 134.20(11) . . ?
C1 U1 C44 105.94(10) . . ?
C1 U1 C45 99.17(10) . . ?
C1 U1 C46 121.05(10) . . ?
Cl1 U1 S1 147.72(3) . . ?
Cl1 U1 C32 88.89(7) . . ?
Cl1 U1 C33 74.24(7) . . ?
Cl1 U1 C34 92.78(8) . . ?
Cl1 U1 C35 120.84(8) . . ?
Cl1 U1 C36 117.09(8) . . ?
Cl1 U1 C43 76.29(8) . . ?
Cl1 U1 C44 73.93(8) . . ?
Cl1 U1 C45 101.20(8) . . ?
Cl1 U1 C46 120.79(7) . . ?
S1 U1 C32 97.83(7) . . ?
S1 U1 C33 123.04(7) . . ?
S1 U1 C36 75.85(7) . . ?
S1 U1 C43 119.82(8) . . ?
C33 U1 C32 28.60(10) . . ?
C34 U1 S1 115.01(8) . . ?
C34 U1 C32 47.58(10) . . ?
C34 U1 C33 28.98(11) . . ?
C34 U1 C36 47.93(10) . . ?
C34 U1 C43 85.49(10) . . ?
C34 U1 C46 99.54(10) . . ?
C35 U1 S1 85.34(7) . . ?
C35 U1 C32 47.64(10) . . ?
C35 U1 C33 48.07(10) . . ?
C35 U1 C34 29.68(10) . . ?
C35 U1 C36 29.02(10) . . ?
C35 U1 C43 101.11(11) . . ?
C35 U1 C45 120.84(10) . . ?
C35 U1 C46 91.51(10) . . ?
C36 U1 C32 28.48(10) . . ?
C36 U1 C33 47.32(10) . . ?
C43 U1 C32 130.30(10) . . ?
C43 U1 C33 102.25(10) . . ?
C43 U1 C36 129.74(10) . . ?
C44 U1 S1 106.03(8) . . ?
C44 U1 C32 155.51(11) . . ?
C44 U1 C33 127.28(10) . . ?
C44 U1 C34 114.66(10) . . ?
C44 U1 C35 128.05(11) . . ?
C44 U1 C36 156.92(10) . . ?
C44 U1 C43 29.27(11) . . ?
C44 U1 C45 29.55(11) . . ?
C44 U1 C46 48.28(10) . . ?
C45 U1 S1 76.92(7) . . ?
C45 U1 C32 168.20(10) . . ?
C45 U1 C33 149.48(10) . . ?
C45 U1 C34 124.90(10) . . ?
C45 U1 C36 140.42(10) . . ?
C45 U1 C43 48.30(10) . . ?
C45 U1 C46 29.34(10) . . ?
C46 U1 S1 72.50(7) . . ?
C46 U1 C32 139.08(10) . . ?
C46 U1 C33 128.13(10) . . ?
C46 U1 C36 113.67(10) . . ?
C46 U1 C43 47.81(10) . . ?
P1 S1 U1 84.56(4) . . ?
C1 P1 U1 48.93(11) . . ?
C1 P1 S1 105.63(12) . . ?
C1 P1 C2 118.36(15) . . ?
C1 P1 C8 116.43(16) . . ?
S1 P1 U1 58.03(3) . . ?
C2 P1 U1 140.13(11) . . ?
C2 P1 S1 107.23(12) . . ?
C8 P1 U1 118.03(11) . . ?
C8 P1 S1 106.99(12) . . ?
C8 P1 C2 101.49(15) . . ?
C1 P2 C14 115.71(15) . . ?
C1 P2 C20 114.38(15) . . ?
C1 P2 C26 116.20(16) . . ?
C20 P2 C14 102.59(15) . . ?
C20 P2 C26 104.86(15) . . ?
C26 P2 C14 101.27(15) . . ?
C3 C2 P1 121.9(3) . . ?
C7 C2 P1 119.3(3) . . ?
C7 C2 C3 118.8(3) . . ?
C4 C3 C2 119.7(3) . . ?
C5 C4 C3 120.7(4) . . ?
C4 C5 C6 120.0(4) . . ?
C5 C6 C7 119.7(4) . . ?
C6 C7 C2 121.0(4) . . ?
C9 C8 P1 120.9(2) . . ?
C9 C8 C13 119.1(3) . . ?
C13 C8 P1 120.1(3) . . ?
C10 C9 C8 120.5(3) . . ?
C11 C10 C9 120.1(4) . . ?
C10 C11 C12 119.7(3) . . ?
C11 C12 C13 120.6(3) . . ?
C12 C13 C8 119.9(3) . . ?
C15 C14 P2 118.7(3) . . ?
C19 C14 P2 123.3(3) . . ?
C19 C14 C15 117.9(3) . . ?
C16 C15 C14 121.3(3) . . ?
C17 C16 C15 120.2(3) . . ?
C16 C17 C18 119.6(3) . . ?
C19 C18 C17 120.2(4) . . ?
C18 C19 C14 120.8(3) . . ?
C21 C20 P2 117.1(2) . . ?
C25 C20 P2 124.2(3) . . ?
C25 C20 C21 118.5(3) . . ?
C22 C21 C20 120.4(3) . . ?
C23 C22 C21 120.4(4) . . ?
C22 C23 C24 119.7(4) . . ?
C23 C24 C25 120.4(4) . . ?
C20 C25 C24 120.5(4) . . ?
C27 C26 P2 120.5(3) . . ?
C27 C26 C31 118.6(3) . . ?
C31 C26 P2 120.9(3) . . ?
C26 C27 C28 120.4(3) . . ?
C29 C28 C27 120.1(3) . . ?
C28 C29 C30 120.2(3) . . ?
C29 C30 C31 119.9(4) . . ?
C30 C31 C26 120.8(3) . . ?
C33 C32 U1 73.90(19) . . ?
C33 C32 C37 125.6(3) . . ?
C36 C32 U1 73.73(19) . . ?
C36 C32 C33 107.5(3) . . ?
C36 C32 C37 125.3(3) . . ?
C37 C32 U1 129.3(2) . . ?
C32 C33 U1 77.50(19) . . ?
C32 C33 C38 126.3(3) . . ?
C34 C33 U1 73.38(19) . . ?
C34 C33 C32 108.4(3) . . ?
C34 C33 C38 124.3(3) . . ?
C38 C33 U1 124.5(2) . . ?
C33 C34 U1 77.6(2) . . ?
C33 C34 C35 107.6(3) . . ?
C33 C34 C39 123.2(3) . . ?
C35 C34 U1 74.27(19) . . ?
C35 C34 C39 127.1(3) . . ?
C39 C34 U1 127.0(2) . . ?
C34 C35 U1 76.05(19) . . ?
C34 C35 C40 127.9(3) . . ?
C36 C35 U1 78.30(19) . . ?
C36 C35 C34 107.8(3) . . ?
C36 C35 C40 123.3(3) . . ?
C40 C35 U1 120.7(2) . . ?
C32 C36 U1 77.79(18) . . ?
C32 C36 C41 125.3(3) . . ?
C35 C36 U1 72.68(18) . . ?
C35 C36 C32 108.6(3) . . ?
C35 C36 C41 124.7(3) . . ?
C41 C36 U1 126.5(2) . . ?
C43 C42 U1 73.25(19) . . ?
C43 C42 C46 108.4(3) . . ?
C43 C42 C47 125.7(3) . . ?
C46 C42 U1 72.85(19) . . ?
C46 C42 C47 123.4(3) . . ?
C47 C42 U1 133.9(2) . . ?
C42 C43 U1 78.28(19) . . ?
C42 C43 C44 107.7(3) . . ?
C42 C43 C48 126.5(3) . . ?
C44 C43 U1 72.84(18) . . ?
C44 C43 C48 124.9(3) . . ?
C48 C43 U1 123.5(2) . . ?
C43 C44 U1 77.89(19) . . ?
C43 C44 C49 124.8(3) . . ?
C45 C44 U1 75.46(18) . . ?
C45 C44 C43 108.4(3) . . ?
C45 C44 C49 125.8(3) . . ?
C49 C44 U1 122.4(2) . . ?
C44 C45 U1 74.98(19) . . ?
C44 C45 C46 107.7(3) . . ?
C44 C45 C50 125.6(3) . . ?
C46 C45 U1 77.28(19) . . ?
C46 C45 C50 125.5(3) . . ?
C50 C45 U1 123.5(2) . . ?
C42 C46 U1 78.52(19) . . ?
C42 C46 C45 107.7(3) . . ?
C42 C46 C51 125.0(3) . . ?
C45 C46 U1 73.38(18) . . ?
C45 C46 C51 126.1(3) . . ?
C51 C46 U1 124.0(2) . . ?
C53 C52 C58 121.7(5) . . ?
C57 C52 C53 116.4(4) . . ?
C57 C52 C58 121.8(5) . . ?
C54 C53 C52 119.7(4) . . ?
C55 C54 C53 121.9(5) . . ?
C54 C55 C56 118.9(5) . . ?
C55 C56 C57 120.7(4) . . ?
C56 C57 C52 122.4(4) . . ?

loop_
_geom_bond_atom_site_label_1
_geom_bond_atom_site_label_2
_geom_bond_distance
_geom_bond_site_symmetry_2
_geom_bond_publ_flag
C1 U1 2.554(3) . ?
C1 P1 1.709(3) . ?
C1 P2 1.705(3) . ?
U1 Cl1 2.6344(8) . ?
U1 S1 2.8357(8) . ?
U1 C32 2.897(3) . ?
U1 C33 2.851(3) . ?
U1 C34 2.797(3) . ?
U1 C35 2.774(3) . ?
U1 C36 2.845(3) . ?
U1 C43 2.836(3) . ?
U1 C44 2.772(3) . ?
U1 C45 2.778(3) . ?
U1 C46 2.828(3) . ?
S1 P1 2.0308(12) . ?
P1 C2 1.832(3) . ?
P1 C8 1.824(3) . ?
P2 C14 1.837(3) . ?
P2 C20 1.822(3) . ?
P2 C26 1.826(3) . ?
C2 C3 1.397(5) . ?
C2 C7 1.385(5) . ?
C3 C4 1.385(5) . ?
C4 C5 1.374(6) . ?
C5 C6 1.378(6) . ?
C6 C7 1.384(5) . ?
C8 C9 1.392(5) . ?
C8 C13 1.396(5) . ?
C9 C10 1.391(5) . ?
C10 C11 1.379(5) . ?
C11 C12 1.387(6) . ?
C12 C13 1.388(5) . ?
C14 C15 1.396(5) . ?
C14 C19 1.389(5) . ?
C15 C16 1.382(5) . ?
C16 C17 1.375(5) . ?
C17 C18 1.389(6) . ?
C18 C19 1.388(5) . ?
C20 C21 1.399(5) . ?
C20 C25 1.385(5) . ?
C21 C22 1.383(5) . ?
C22 C23 1.375(6) . ?
C23 C24 1.378(6) . ?
C24 C25 1.388(5) . ?
C26 C27 1.392(5) . ?
C26 C31 1.397(5) . ?
C27 C28 1.392(5) . ?
C28 C29 1.381(5) . ?
C29 C30 1.383(6) . ?
C30 C31 1.385(5) . ?
C32 C33 1.420(5) . ?
C32 C36 1.413(5) . ?
C32 C37 1.498(5) . ?
C33 C34 1.414(5) . ?
C33 C38 1.501(5) . ?
C34 C35 1.427(5) . ?
C34 C39 1.503(5) . ?
C35 C36 1.410(5) . ?
C35 C40 1.497(5) . ?
C36 C41 1.507(5) . ?
C42 C43 1.412(5) . ?
C42 C46 1.418(5) . ?
C42 C47 1.497(5) . ?
C43 C44 1.418(5) . ?
C43 C48 1.496(5) . ?
C44 C45 1.416(5) . ?
C44 C49 1.505(5) . ?
C45 C46 1.420(5) . ?
C45 C50 1.497(5) . ?
C46 C51 1.506(5) . ?
C52 C53 1.415(7) . ?
C52 C57 1.376(6) . ?
C52 C58 1.493(7) . ?
C53 C54 1.386(7) . ?
C54 C55 1.347(7) . ?
C55 C56 1.366(6) . ?
C56 C57 1.367(6) . ?
